data_7156489
loop_
_publ_author_name
'Yaragorla, Srinivasarao'
'Khan, Tabassum'

_publ_section_title
;
 An unexpected thermal-ring-rearrangement of benzochromenes to
 inden-3-yl-naphthols with pTsOH.
;
_journal_issue 42
_journal_name_full 'Organic &amp; biomolecular chemistry'
_journal_page_first 7920
_journal_page_last 7925
_journal_paper_doi 10.1039/c8ob02264j
_journal_volume 16
_journal_year 2018
_chemical_formula_sum 'C21 H17 Br O'
_chemical_formula_weight 365.26
_space_group_IT_number 14
_space_group_name_Hall '-P 2ybc'
_space_group_name_H-M_alt 'P 1 21/c 1'
_symmetry_cell_setting monoclinic
_symmetry_space_group_name_Hall '-P 2ybc'
_symmetry_space_group_name_H-M 'P 1 21/c 1'
_atom_sites_solution_hydrogens geom
_atom_sites_solution_primary direct
_atom_sites_solution_secondary difmap
_audit_creation_method SHELXL-97
_audit_update_record
;
2018-07-25 deposited with the CCDC.
2018-10-03 downloaded from the CCDC.
;
_cell_angle_alpha 90.00
_cell_angle_beta 94.097(7)
_cell_angle_gamma 90.00
_cell_formula_units_Z 4
_cell_length_a 12.928(3)
_cell_length_b 16.007(4)
_cell_length_c 8.3586(16)
_cell_measurement_reflns_used 8132
_cell_measurement_temperature 299(2)
_cell_measurement_theta_max 25.33
_cell_measurement_theta_min 2.54
_cell_volume 1725.3(7)
_computing_cell_refinement 'Bruker SAINT'
_computing_data_collection 'Bruker APEX2'
_computing_data_reduction 'Bruker SAINT'
_computing_molecular_graphics 'Bruker SHELXTL'
_computing_publication_material 'Bruker SHELXTL'
_computing_structure_refinement 'SHELXL-97 (Sheldrick, 1997)'
_computing_structure_solution 'SHELXS-97 (Sheldrick, 1990)'
_diffrn_ambient_temperature 299(2)
_diffrn_measured_fraction_theta_full 0.998
_diffrn_measured_fraction_theta_max 0.998
_diffrn_measurement_device_type 'Bruker APEX-II CCD'
_diffrn_measurement_method '\f and \w scans'
_diffrn_radiation_monochromator graphite
_diffrn_radiation_source 'fine-focus sealed tube'
_diffrn_radiation_type MoK\a
_diffrn_radiation_wavelength 0.71073
_diffrn_reflns_av_R_equivalents 0.1108
_diffrn_reflns_av_sigmaI/netI 0.0528
_diffrn_reflns_limit_h_max 16
_diffrn_reflns_limit_h_min -16
_diffrn_reflns_limit_k_max 20
_diffrn_reflns_limit_k_min -20
_diffrn_reflns_limit_l_max 9
_diffrn_reflns_limit_l_min -10
_diffrn_reflns_number 39902
_diffrn_reflns_theta_full 27.83
_diffrn_reflns_theta_max 27.83
_diffrn_reflns_theta_min 2.54
_diffrn_standards_number 0
_exptl_absorpt_coefficient_mu 2.385
_exptl_absorpt_correction_type none
_exptl_crystal_colour white
_exptl_crystal_density_diffrn 1.406
_exptl_crystal_density_method 'not measured'
_exptl_crystal_description block
_exptl_crystal_F_000 744
_exptl_crystal_size_max 0.42
_exptl_crystal_size_mid 0.40
_exptl_crystal_size_min 0.40
_refine_diff_density_max 0.401
_refine_diff_density_min -0.604
_refine_diff_density_rms 0.052
_refine_ls_extinction_method none
_refine_ls_goodness_of_fit_ref 1.034
_refine_ls_hydrogen_treatment mixed
_refine_ls_matrix_type full
_refine_ls_number_parameters 210
_refine_ls_number_reflns 4077
_refine_ls_number_restraints 0
_refine_ls_restrained_S_all 1.034
_refine_ls_R_factor_all 0.0972
_refine_ls_R_factor_gt 0.0444
_refine_ls_shift/su_max 0.001
_refine_ls_shift/su_mean 0.000
_refine_ls_structure_factor_coef Fsqd
_refine_ls_weighting_details 'calc w=1/[\s^2^(Fo^2^)+(0.0404P)^2^+0.7980P] where P=(Fo^2^+2Fc^2^)/3'
_refine_ls_weighting_scheme calc
_refine_ls_wR_factor_gt 0.0916
_refine_ls_wR_factor_ref 0.1049
_reflns_number_gt 2496
_reflns_number_total 4077
_reflns_threshold_expression >2sigma(I)
_cod_data_source_file c8ob02264j2.cif
_cod_data_source_block vr3000_a
_cod_depositor_comments
;
The following automatic conversions were performed:

'_symmetry_cell_setting' value 'Monoclinic' changed to 'monoclinic'
according to
/home/data/users/saulius/crontab/automatic-downloads/rss-feeds/RSC/lib/dictionaries/cif_core.dic
dictionary named 'cif_core.dic' version 2.4.2 from 2011-04-26.

Automatic conversion script
Id: cif_fix_values 4973 2017-02-22 13:04:09Z antanas 

 Adding full bibliography for 7156488--7156489.cif.
;
_cod_original_cell_volume 1725.2(6)
_cod_original_sg_symbol_H-M P2(1)/c
_cod_database_code 7156489

loop_
_symmetry_equiv_pos_as_xyz
'x, y, z'
'-x, y+1/2, -z+1/2'
'-x, -y, -z'
'x, -y-1/2, z-1/2'

loop_
_atom_site_label
_atom_site_type_symbol
_atom_site_fract_x
_atom_site_fract_y
_atom_site_fract_z
_atom_site_U_iso_or_equiv
_atom_site_adp_type
_atom_site_occupancy
_atom_site_symmetry_multiplicity
_atom_site_calc_flag
_atom_site_refinement_flags
Br01 Br -0.03124(3) 0.35466(2) 0.09702(4) 0.06909(15) Uani 1 1 d .
O1 O 0.30098(19) 0.64152(12) 0.7757(3) 0.0735(7) Uani 1 1 d .
H1 H 0.3253 0.6073 0.8410 0.110 Uiso 1 1 calc R
C17 C 0.38451(19) 0.41991(14) 0.7528(3) 0.0320(5) Uani 1 1 d .
C16 C 0.4172(2) 0.37639(14) 0.8930(3) 0.0342(6) Uani 1 1 d .
C11 C 0.28620(19) 0.46273(15) 0.7793(3) 0.0355(6) Uani 1 1 d .
C10 C 0.23040(19) 0.51568(16) 0.6545(3) 0.0379(6) Uani 1 1 d .
C4 C 0.16867(19) 0.47806(15) 0.5254(3) 0.0350(6) Uani 1 1 d .
C5 C 0.1220(2) 0.52910(16) 0.4004(3) 0.0405(6) Uani 1 1 d .
C18 C 0.4421(2) 0.41821(16) 0.6198(3) 0.0402(6) Uani 1 1 d .
H18 H 0.4199 0.4469 0.5269 0.048 Uiso 1 1 calc R
C13A C 0.3388(2) 0.38833(16) 1.0169(3) 0.0405(6) Uani 1 1 d .
C12B C 0.2611(2) 0.44569(17) 0.9287(3) 0.0442(7) Uani 1 1 d .
H12B H 0.2025 0.4667 0.9731 0.053 Uiso 1 1 calc R
C3C C 0.1513(2) 0.39078(16) 0.5173(3) 0.0420(6) Uani 1 1 d .
H3C H 0.1806 0.3567 0.5985 0.050 Uiso 1 1 calc R
C1D C 0.0481(2) 0.40667(18) 0.2708(3) 0.0450(7) Uani 1 1 d .
C6E C 0.0613(2) 0.49066(18) 0.2733(3) 0.0469(7) Uani 1 1 d .
H6E H 0.0303 0.5232 0.1911 0.056 Uiso 1 1 calc R
C2F C 0.0927(2) 0.35564(17) 0.3933(3) 0.0481(7) Uani 1 1 d .
H2F H 0.0823 0.2982 0.3899 0.058 Uiso 1 1 calc R
C9G C 0.2426(2) 0.60094(17) 0.6560(4) 0.0484(7) Uani 1 1 d .
C21H C 0.5087(2) 0.33141(17) 0.8990(3) 0.0475(7) Uani 1 1 d .
H21H H 0.5310 0.3022 0.9912 0.057 Uiso 1 1 calc R
C7I C 0.1385(2) 0.61652(17) 0.4085(4) 0.0528(8) Uani 1 1 d .
H7I H 0.1088 0.6506 0.3275 0.063 Uiso 1 1 calc R
C20J C 0.5668(2) 0.33046(18) 0.7658(4) 0.0552(8) Uani 1 1 d .
H20J H 0.6289 0.3009 0.7695 0.066 Uiso 1 1 calc R
C19K C 0.5335(2) 0.37285(18) 0.6279(4) 0.0518(8) Uani 1 1 d .
H19K H 0.5730 0.3709 0.5392 0.062 Uiso 1 1 calc R
C8L C 0.1966(2) 0.65130(18) 0.5319(4) 0.0594(8) Uani 1 1 d .
H8L H 0.2063 0.7089 0.5351 0.071 Uiso 1 1 calc R
C14M C 0.2885(3) 0.3040(2) 1.0550(4) 0.0633(9) Uani 1 1 d .
H14A H 0.2610 0.2785 0.9572 0.095 Uiso 1 1 calc R
H14B H 0.2334 0.3132 1.1243 0.095 Uiso 1 1 calc R
H14C H 0.3397 0.2680 1.1074 0.095 Uiso 1 1 calc R
C15N C 0.3869(3) 0.4294(2) 1.1709(4) 0.0678(9) Uani 1 1 d .
H15A H 0.4358 0.3917 1.2241 0.102 Uiso 1 1 calc R
H15B H 0.3332 0.4422 1.2407 0.102 Uiso 1 1 calc R
H15C H 0.4217 0.4799 1.1441 0.102 Uiso 1 1 calc R

loop_
_atom_site_aniso_label
_atom_site_aniso_U_11
_atom_site_aniso_U_22
_atom_site_aniso_U_33
_atom_site_aniso_U_23
_atom_site_aniso_U_13
_atom_site_aniso_U_12
Br01 0.0745(3) 0.0778(3) 0.0523(2) -0.01202(16) -0.01442(16) 0.00063(19)
O1 0.0726(16) 0.0455(12) 0.0968(18) 0.0017(11) -0.0320(14) -0.0133(11)
C17 0.0315(14) 0.0306(12) 0.0335(13) -0.0018(10) -0.0021(10) -0.0033(11)
C16 0.0362(15) 0.0274(12) 0.0377(13) 0.0003(10) -0.0064(11) -0.0054(11)
C11 0.0330(14) 0.0333(13) 0.0399(14) 0.0011(11) -0.0002(11) -0.0024(11)
C10 0.0281(14) 0.0385(14) 0.0471(15) 0.0044(11) 0.0034(11) 0.0019(11)
C4 0.0288(14) 0.0375(14) 0.0391(14) 0.0051(11) 0.0054(11) 0.0059(11)
C5 0.0350(15) 0.0421(15) 0.0447(15) 0.0064(12) 0.0051(12) 0.0065(12)
C18 0.0448(17) 0.0422(15) 0.0336(14) -0.0009(11) 0.0030(12) -0.0007(12)
C13A 0.0475(17) 0.0418(14) 0.0320(13) 0.0029(11) 0.0018(12) -0.0071(13)
C12B 0.0402(16) 0.0476(16) 0.0458(16) -0.0015(12) 0.0103(12) -0.0009(13)
C3C 0.0455(17) 0.0375(14) 0.0424(15) 0.0044(12) -0.0009(12) 0.0062(12)
C1D 0.0409(16) 0.0541(18) 0.0399(15) -0.0053(12) 0.0008(12) 0.0056(13)
C6E 0.0447(17) 0.0544(18) 0.0410(15) 0.0093(13) -0.0017(12) 0.0114(14)
C2F 0.0534(18) 0.0394(15) 0.0509(16) -0.0004(13) -0.0003(13) 0.0011(14)
C9G 0.0378(16) 0.0398(16) 0.0658(19) 0.0033(14) -0.0085(14) -0.0033(13)
C21H 0.0490(19) 0.0399(15) 0.0517(17) 0.0085(12) -0.0097(14) 0.0019(13)
C7I 0.0499(19) 0.0415(16) 0.066(2) 0.0171(14) -0.0041(15) 0.0069(14)
C20J 0.0427(18) 0.0481(17) 0.074(2) -0.0025(15) 0.0008(16) 0.0151(14)
C19K 0.0513(19) 0.0514(18) 0.0546(18) -0.0077(14) 0.0162(15) 0.0047(15)
C8L 0.0532(19) 0.0345(15) 0.089(2) 0.0136(15) -0.0085(17) -0.0026(14)
C14M 0.063(2) 0.058(2) 0.070(2) 0.0158(16) 0.0139(17) -0.0137(17)
C15N 0.082(2) 0.081(2) 0.0391(16) -0.0089(15) -0.0030(15) -0.005(2)

loop_
_atom_type_symbol
_atom_type_description
_atom_type_scat_dispersion_real
_atom_type_scat_dispersion_imag
_atom_type_scat_source
C C 0.0033 0.0016 'International Tables Vol C Tables 4.2.6.8 and 6.1.1.4'
H H 0.0000 0.0000 'International Tables Vol C Tables 4.2.6.8 and 6.1.1.4'
O O 0.0106 0.0060 'International Tables Vol C Tables 4.2.6.8 and 6.1.1.4'
Br Br -0.2901 2.4595 'International Tables Vol C Tables 4.2.6.8 and 6.1.1.4'

loop_
_geom_angle_atom_site_label_1
_geom_angle_atom_site_label_2
_geom_angle_atom_site_label_3
_geom_angle
C9G O1 H1 109.5
C18 C17 C16 121.0(2)
C18 C17 C11 130.5(2)
C16 C17 C11 108.4(2)
C21H C16 C17 119.6(2)
C21H C16 C13A 130.9(2)
C17 C16 C13A 109.5(2)
C12B C11 C17 108.3(2)
C12B C11 C10 129.1(2)
C17 C11 C10 122.6(2)
C9G C10 C4 118.9(2)
C9G C10 C11 120.6(2)
C4 C10 C11 120.4(2)
C3C C4 C5 118.2(2)
C3C C4 C10 122.0(2)
C5 C4 C10 119.8(2)
C6E C5 C7I 122.6(2)
C6E C5 C4 118.9(2)
C7I C5 C4 118.5(3)
C17 C18 C19K 118.6(2)
C17 C18 H18 120.7
C19K C18 H18 120.7
C16 C13A C12B 101.4(2)
C16 C13A C15N 112.2(2)
C12B C13A C15N 111.3(2)
C16 C13A C14M 110.2(2)
C12B C13A C14M 110.9(2)
C15N C13A C14M 110.6(2)
C11 C12B C13A 112.3(2)
C11 C12B H12B 123.8
C13A C12B H12B 123.8
C2F C3C C4 121.5(2)
C2F C3C H3C 119.3
C4 C3C H3C 119.3
C6E C1D C2F 121.5(3)
C6E C1D Br01 120.3(2)
C2F C1D Br01 118.2(2)
C1D C6E C5 120.4(3)
C1D C6E H6E 119.8
C5 C6E H6E 119.8
C3C C2F C1D 119.6(3)
C3C C2F H2F 120.2
C1D C2F H2F 120.2
O1 C9G C10 122.2(3)
O1 C9G C8L 116.5(2)
C10 C9G C8L 121.2(3)
C16 C21H C20J 119.2(3)
C16 C21H H21H 120.4
C20J C21H H21H 120.4
C8L C7I C5 121.1(3)
C8L C7I H7I 119.5
C5 C7I H7I 119.5
C19K C20J C21H 120.7(3)
C19K C20J H20J 119.6
C21H C20J H20J 119.6
C20J C19K C18 120.8(3)
C20J C19K H19K 119.6
C18 C19K H19K 119.6
C7I C8L C9G 120.5(3)
C7I C8L H8L 119.7
C9G C8L H8L 119.7
C13A C14M H14A 109.5
C13A C14M H14B 109.5
H14A C14M H14B 109.5
C13A C14M H14C 109.5
H14A C14M H14C 109.5
H14B C14M H14C 109.5
C13A C15N H15A 109.5
C13A C15N H15B 109.5
H15A C15N H15B 109.5
C13A C15N H15C 109.5
H15A C15N H15C 109.5
H15B C15N H15C 109.5

loop_
_geom_bond_atom_site_label_1
_geom_bond_atom_site_label_2
_geom_bond_distance
Br01 C1D 1.908(3)
O1 C9G 1.373(3)
O1 H1 0.8200
C17 C18 1.381(3)
C17 C16 1.402(3)
C17 C11 1.475(3)
C16 C21H 1.383(4)
C16 C13A 1.512(4)
C11 C12B 1.341(3)
C11 C10 1.490(3)
C10 C9G 1.374(4)
C10 C4 1.428(4)
C4 C3C 1.416(4)
C4 C5 1.426(3)
C5 C6E 1.415(4)
C5 C7I 1.416(4)
C18 C19K 1.385(4)
C18 H18 0.9300
C13A C12B 1.513(4)
C13A C15N 1.537(4)
C13A C14M 1.541(4)
C12B H12B 0.9300
C3C C2F 1.361(4)
C3C H3C 0.9300
C1D C6E 1.355(4)
C1D C2F 1.401(4)
C6E H6E 0.9300
C2F H2F 0.9300
C9G C8L 1.411(4)
C21H C20J 1.387(4)
C21H H21H 0.9300
C7I C8L 1.352(4)
C7I H7I 0.9300
C20J C19K 1.379(4)
C20J H20J 0.9300
C19K H19K 0.9300
C8L H8L 0.9300
C14M H14A 0.9600
C14M H14B 0.9600
C14M H14C 0.9600
C15N H15A 0.9600
C15N H15B 0.9600
C15N H15C 0.9600
